data_7700833
loop_
_publ_author_name
'Wang, Hui-Sheng'
'Long, Qiao-Qiao'
'Hu, Zhao-Bo'
'Yue, Lin'
'Yang, Feng-Jun'
'Yin, Cheng-Ling'
'Pan, Zhi-Quan'
'Zhang, Yi-Quan'
'Song, You'

_publ_section_title
;
 Synthesis, crystal structures and magnetic properties of a series of
 chair-like heterometallic [Fe<sub>4</sub>Ln<sub>2</sub>] (Ln =
 Gd<sup>III</sup>, Dy<sup>III</sup>, Ho<sup>III</sup>, and
 Er<sup>III</sup>) complexes with mixed organic ligands.
;
_journal_issue 35
_journal_name_full 'Dalton transactions (Cambridge, England : 2003)'
_journal_page_first 13472
_journal_page_last 13482
_journal_paper_doi 10.1039/c9dt02638j
_journal_volume 48
_journal_year 2019
_chemical_formula_sum 'C60 H53 Cl4 Fe4 Gd2 N13 O20'
_chemical_formula_weight 1955.85
_space_group_crystal_system triclinic
_space_group_IT_number 2
_space_group_name_Hall '-P 1'
_space_group_name_H-M_alt 'P -1'
_symmetry_space_group_name_Hall '-P 1'
_symmetry_space_group_name_H-M 'P -1'
_atom_sites_solution_hydrogens mixed
_audit_creation_method SHELXL-2014/7
_audit_update_record
;
2019-06-19 deposited with the CCDC.    2019-08-14 downloaded from the CCDC.
;
_cell_angle_alpha 81.3690(10)
_cell_angle_beta 83.2030(10)
_cell_angle_gamma 66.0340(10)
_cell_formula_units_Z 2
_cell_length_a 13.9064(5)
_cell_length_b 15.7148(5)
_cell_length_c 20.7911(8)
_cell_measurement_reflns_used 9899
_cell_measurement_temperature 173(2)
_cell_measurement_theta_max 25.38
_cell_measurement_theta_min 2.86
_cell_volume 4096.6(3)
_computing_cell_refinement 'Bruker SMART'
_computing_data_collection 'Bruker SMART'
_computing_data_reduction 'Bruker SAINT'
_computing_molecular_graphics 'Bruker SHELXTL'
_computing_publication_material 'Bruker SHELXTL'
_computing_structure_refinement 'SHELXL-2014/7 (Sheldrick, 2014)'
_computing_structure_solution 'SHELXS-97 (Sheldrick, 1990)'
_diffrn_ambient_temperature 173(2)
_diffrn_measured_fraction_theta_full 0.993
_diffrn_measured_fraction_theta_max 0.993
_diffrn_measurement_device_type 'PHOTON 100 CMOS detector'
_diffrn_measurement_method 'omega scan'
_diffrn_radiation_type MoK\a
_diffrn_radiation_wavelength 0.71073
_diffrn_reflns_av_R_equivalents 0.0572
_diffrn_reflns_av_unetI/netI 0.0759
_diffrn_reflns_Laue_measured_fraction_full 0.993
_diffrn_reflns_Laue_measured_fraction_max 0.993
_diffrn_reflns_limit_h_max 16
_diffrn_reflns_limit_h_min -16
_diffrn_reflns_limit_k_max 16
_diffrn_reflns_limit_k_min -18
_diffrn_reflns_limit_l_max 24
_diffrn_reflns_limit_l_min -24
_diffrn_reflns_number 31896
_diffrn_reflns_point_group_measured_fraction_full 0.993
_diffrn_reflns_point_group_measured_fraction_max 0.993
_diffrn_reflns_theta_full 24.997
_diffrn_reflns_theta_max 24.997
_diffrn_reflns_theta_min 2.855
_diffrn_source 'fine-focus sealed tube'
_exptl_absorpt_coefficient_mu 2.485
_exptl_absorpt_correction_T_max 0.7452
_exptl_absorpt_correction_T_min 0.6457
_exptl_absorpt_correction_type multi-scan
_exptl_absorpt_process_details 'SADABS (Bruker, 2014)'
_exptl_crystal_colour yellow
_exptl_crystal_density_diffrn 1.586
_exptl_crystal_description block
_exptl_crystal_F_000 1928
_exptl_crystal_size_max 0.36
_exptl_crystal_size_mid 0.18
_exptl_crystal_size_min 0.17
_refine_diff_density_max 0.962
_refine_diff_density_min -0.844
_refine_diff_density_rms 0.122
_refine_ls_extinction_method none
_refine_ls_goodness_of_fit_ref 1.088
_refine_ls_hydrogen_treatment constr
_refine_ls_matrix_type full
_refine_ls_number_parameters 922
_refine_ls_number_reflns 14323
_refine_ls_number_restraints 3
_refine_ls_restrained_S_all 1.089
_refine_ls_R_factor_all 0.0698
_refine_ls_R_factor_gt 0.0390
_refine_ls_shift/su_max 0.001
_refine_ls_shift/su_mean 0.000
_refine_ls_structure_factor_coef Fsqd
_refine_ls_weighting_details 'w=1/[\s^2^(Fo^2^)+(0.0139P)^2^] where P=(Fo^2^+2Fc^2^)/3'
_refine_ls_weighting_scheme calc
_refine_ls_wR_factor_gt 0.0597
_refine_ls_wR_factor_ref 0.0632
_reflns_Friedel_coverage 0.000
_reflns_number_gt 10248
_reflns_number_total 14323
_reflns_threshold_expression 'I > 2\s(I)'
_cod_data_source_file c9dt02638j2.cif
_cod_data_source_block complex_1
_cod_depositor_comments 'Adding full bibliography for 7700832--7700835.cif.'
_cod_database_code 7700833
_shelx_shelxl_version_number 2014/7
_shelx_space_group_comment
;
The symmetry employed for this shelxl refinement is uniquely defined
by the following loop, which should always be used as a source of
symmetry information in preference to the above space-group names.
They are only intended as comments.
;

loop_
_space_group_symop_operation_xyz
'x, y, z'
'-x, -y, -z'

loop_
_atom_site_label
_atom_site_type_symbol
_atom_site_fract_x
_atom_site_fract_y
_atom_site_fract_z
_atom_site_U_iso_or_equiv
_atom_site_adp_type
_atom_site_occupancy
_atom_site_site_symmetry_order
_atom_site_calc_flag
_atom_site_refinement_flags_posn
_atom_site_refinement_flags_adp
C1 C 0.4852(4) 0.3659(4) 0.4395(3) 0.0363(15) Uani 1 1 d . .
H1 H 0.5155 0.3650 0.4783 0.044 Uiso 1 1 calc R U
C2 C 0.5510(4) 0.3354(4) 0.3859(3) 0.0427(17) Uani 1 1 d . .
H2 H 0.6252 0.3117 0.3888 0.051 Uiso 1 1 calc R U
C3 C 0.5104(4) 0.3388(4) 0.3278(3) 0.0381(16) Uani 1 1 d . .
H3 H 0.5548 0.3214 0.2895 0.046 Uiso 1 1 calc R U
C4 C 0.4012(4) 0.3688(4) 0.3276(3) 0.0301(14) Uani 1 1 d . .
H4 H 0.3698 0.3700 0.2892 0.036 Uiso 1 1 calc R U
C5 C 0.3388(4) 0.3969(3) 0.3842(2) 0.0200(12) Uani 1 1 d . .
C6 C 0.2182(4) 0.4329(3) 0.3859(2) 0.0172(11) Uani 1 1 d . .
C7 C 0.1882(4) 0.3601(3) 0.3623(2) 0.0191(12) Uani 1 1 d . .
C8 C 0.2250(4) 0.2673(4) 0.3889(3) 0.0283(13) Uani 1 1 d . .
H8 H 0.2702 0.2466 0.4240 0.034 Uiso 1 1 calc R U
C9 C 0.1957(4) 0.2046(4) 0.3644(3) 0.0360(15) Uani 1 1 d . .
H9 H 0.2211 0.1404 0.3816 0.043 Uiso 1 1 calc R U
C10 C 0.1289(4) 0.2383(4) 0.3146(3) 0.0345(15) Uani 1 1 d . .
H10 H 0.1066 0.1974 0.2971 0.041 Uiso 1 1 calc R U
C11 C 0.0943(4) 0.3314(4) 0.2898(3) 0.0280(14) Uani 1 1 d . .
H11 H 0.0484 0.3534 0.2551 0.034 Uiso 1 1 calc R U
C12 C 0.3552(4) 0.2467(4) 0.5599(3) 0.0297(14) Uani 1 1 d . .
H12 H 0.4050 0.2416 0.5237 0.036 Uiso 1 1 calc R U
C13 C 0.3610(4) 0.1664(4) 0.5981(3) 0.0331(14) Uani 1 1 d . .
H13 H 0.4136 0.1073 0.5890 0.040 Uiso 1 1 calc R U
C14 C 0.2878(4) 0.1735(4) 0.6509(3) 0.0286(13) Uani 1 1 d . .
H14 H 0.2890 0.1192 0.6785 0.034 Uiso 1 1 calc R U
C15 C 0.2132(4) 0.2610(4) 0.6624(2) 0.0252(13) Uani 1 1 d . .
H15 H 0.1626 0.2677 0.6983 0.030 Uiso 1 1 calc R U
C16 C 0.2127(4) 0.3384(3) 0.6214(2) 0.0165(11) Uani 1 1 d . .
C17 C 0.1322(4) 0.4376(3) 0.6310(2) 0.0157(11) Uani 1 1 d . .
C18 C 0.1454(4) 0.4596(3) 0.6982(2) 0.0168(11) Uani 1 1 d . .
C19 C 0.2313(4) 0.4780(4) 0.7094(2) 0.0256(13) Uani 1 1 d . .
H19 H 0.2813 0.4811 0.6748 0.031 Uiso 1 1 calc R U
C20 C 0.2427(4) 0.4916(4) 0.7717(3) 0.0320(14) Uani 1 1 d . .
H20 H 0.3008 0.5045 0.7802 0.038 Uiso 1 1 calc R U
C21 C 0.1695(4) 0.4864(4) 0.8218(3) 0.0306(14) Uani 1 1 d . .
H21 H 0.1768 0.4950 0.8650 0.037 Uiso 1 1 calc R U
C22 C 0.0871(4) 0.4689(4) 0.8074(3) 0.0321(14) Uani 1 1 d . .
H22 H 0.0369 0.4652 0.8417 0.039 Uiso 1 1 calc R U
C23 C 0.2533(4) 0.7130(3) 0.3893(2) 0.0214(12) Uani 1 1 d . .
C24 C 0.3031(4) 0.7720(4) 0.3653(3) 0.0305(14) Uani 1 1 d . .
H24 H 0.3535 0.7773 0.3898 0.037 Uiso 1 1 calc R U
C25 C 0.2785(4) 0.8237(4) 0.3047(3) 0.0324(15) Uani 1 1 d . .
H25 H 0.3097 0.8669 0.2881 0.039 Uiso 1 1 calc R U
C26 C 0.2076(4) 0.8118(4) 0.2685(3) 0.0304(14) Uani 1 1 d . .
H26 H 0.1935 0.8434 0.2259 0.036 Uiso 1 1 calc R U
C27 C 0.1581(4) 0.7527(4) 0.2960(2) 0.0228(13) Uani 1 1 d . .
C28 C 0.2801(4) 0.6512(4) 0.4529(2) 0.0269(13) Uani 1 1 d . .
H28A H 0.3566 0.6115 0.4512 0.032 Uiso 1 1 calc R U
H28B H 0.2644 0.6910 0.4886 0.032 Uiso 1 1 calc R U
C29 C 0.0787(4) 0.7386(4) 0.2609(2) 0.0259(13) Uani 1 1 d . .
H29A H 0.0197 0.7998 0.2510 0.031 Uiso 1 1 calc R U
H29B H 0.1120 0.7143 0.2190 0.031 Uiso 1 1 calc R U
C30 C 0.0675(4) 0.9777(4) 0.1068(3) 0.0339(15) Uani 1 1 d . .
H30 H 0.0434 0.9537 0.0757 0.041 Uiso 1 1 calc R U
C31 C 0.0059(4) 1.0041(4) 0.1619(3) 0.0404(17) Uani 1 1 d . .
H31 H -0.0602 0.9986 0.1687 0.048 Uiso 1 1 calc R U
C32 C 0.0389(4) 1.0386(4) 0.2077(3) 0.0401(16) Uani 1 1 d . .
H32 H -0.0038 1.0576 0.2463 0.048 Uiso 1 1 calc R U
C33 C 0.1353(4) 1.0453(4) 0.1966(3) 0.0311(14) Uani 1 1 d . .
H33 H 0.1605 1.0683 0.2279 0.037 Uiso 1 1 calc R U
C34 C 0.1953(4) 1.0182(3) 0.1396(2) 0.0179(11) Uani 1 1 d . .
C35 C 0.3049(4) 1.0205(3) 0.1260(2) 0.0156(11) Uani 1 1 d . .
C36 C 0.2976(4) 1.1172(3) 0.1371(2) 0.0173(12) Uani 1 1 d . .
C37 C 0.2287(4) 1.1997(4) 0.1061(2) 0.0236(12) Uani 1 1 d . .
H37 H 0.1847 1.1987 0.0748 0.028 Uiso 1 1 calc R U
C38 C 0.2248(4) 1.2837(4) 0.1211(3) 0.0301(13) Uani 1 1 d . .
H38 H 0.1771 1.3415 0.1009 0.036 Uiso 1 1 calc R U
C39 C 0.2909(4) 1.2827(4) 0.1658(3) 0.0313(14) Uani 1 1 d . .
H39 H 0.2897 1.3397 0.1768 0.038 Uiso 1 1 calc R U
C40 C 0.3586(4) 1.1980(4) 0.1945(2) 0.0250(13) Uani 1 1 d . .
H40 H 0.4040 1.1979 0.2253 0.030 Uiso 1 1 calc R U
C41 C 0.0990(4) 1.1320(4) -0.0393(3) 0.0259(13) Uani 1 1 d . .
H41 H 0.0595 1.1248 0.0001 0.031 Uiso 1 1 calc R U
C42 C 0.0543(4) 1.2088(4) -0.0835(3) 0.0294(14) Uani 1 1 d . .
H42 H -0.0149 1.2539 -0.0751 0.035 Uiso 1 1 calc R U
C43 C 0.1123(4) 1.2187(4) -0.1403(3) 0.0278(13) Uani 1 1 d . .
H43 H 0.0831 1.2713 -0.1717 0.033 Uiso 1 1 calc R U
C44 C 0.2126(4) 1.1525(4) -0.1518(3) 0.0242(13) Uani 1 1 d . .
H44 H 0.2533 1.1586 -0.1909 0.029 Uiso 1 1 calc R U
C45 C 0.2526(4) 1.0765(3) -0.1048(2) 0.0151(11) Uani 1 1 d . .
C46 C 0.3608(4) 0.9960(3) -0.1154(2) 0.0148(11) Uani 1 1 d . .
C47 C 0.3578(4) 0.9545(3) -0.1771(2) 0.0167(11) Uani 1 1 d . .
C48 C 0.2934(4) 0.9053(4) -0.1779(2) 0.0256(13) Uani 1 1 d . .
H48 H 0.2535 0.8942 -0.1397 0.031 Uiso 1 1 calc R U
C49 C 0.2894(4) 0.8732(4) -0.2358(3) 0.0333(15) Uani 1 1 d . .
H49 H 0.2453 0.8409 -0.2379 0.040 Uiso 1 1 calc R U
C50 C 0.3499(4) 0.8885(4) -0.2905(2) 0.0264(13) Uani 1 1 d . .
H50 H 0.3471 0.8678 -0.3307 0.032 Uiso 1 1 calc R U
C51 C 0.4143(4) 0.9345(3) -0.2857(2) 0.0215(12) Uani 1 1 d . .
H51 H 0.4578 0.9433 -0.3227 0.026 Uiso 1 1 calc R U
C52 C 0.4020(4) 0.6964(3) 0.1523(2) 0.0215(12) Uani 1 1 d . .
C53 C 0.3815(4) 0.6244(4) 0.1892(3) 0.0328(15) Uani 1 1 d . .
H53 H 0.3387 0.5987 0.1737 0.039 Uiso 1 1 calc R U
C54 C 0.4239(5) 0.5905(4) 0.2489(3) 0.0408(16) Uani 1 1 d . .
H54 H 0.4133 0.5390 0.2741 0.049 Uiso 1 1 calc R U
C55 C 0.4824(4) 0.6316(4) 0.2725(3) 0.0339(14) Uani 1 1 d . .
H55 H 0.5110 0.6097 0.3140 0.041 Uiso 1 1 calc R U
C56 C 0.4978(4) 0.7046(4) 0.2340(2) 0.0208(12) Uani 1 1 d . .
C57 C 0.3591(4) 0.7376(4) 0.0862(2) 0.0245(13) Uani 1 1 d . .
H57A H 0.3957 0.6916 0.0545 0.029 Uiso 1 1 calc R U
H57B H 0.2831 0.7499 0.0887 0.029 Uiso 1 1 calc R U
C58 C 0.5548(4) 0.7581(3) 0.2575(2) 0.0229(12) Uani 1 1 d . .
H58A H 0.5206 0.7807 0.2997 0.028 Uiso 1 1 calc R U
H58B H 0.6287 0.7148 0.2649 0.028 Uiso 1 1 calc R U
C59 C 0.5211(7) 0.2853(7) 0.0750(4) 0.114(3) Uani 1 1 d D .
H59A H 0.5868 0.2811 0.0499 0.137 Uiso 1 1 d R U
H59B H 0.4617 0.3175 0.0471 0.137 Uiso 1 1 d R U
H59C H 0.5250 0.2220 0.0909 0.137 Uiso 1 1 d R U
C60 C 0.5099(8) 0.3401(7) 0.1320(4) 0.114(3) Uani 1 1 d D .
Cl1 Cl 0.39715(10) 0.47561(10) 0.56803(6) 0.0307(3) Uani 1 1 d . .
Cl2 Cl 0.14976(11) 0.53863(10) 0.18384(6) 0.0322(3) Uani 1 1 d . .
Cl3 Cl 0.17589(10) 0.86595(10) -0.02006(6) 0.0315(4) Uani 1 1 d . .
Cl4 Cl 0.40471(10) 0.97650(9) 0.31939(6) 0.0279(3) Uani 1 1 d . .
Fe1 Fe 0.26343(5) 0.46708(5) 0.51469(3) 0.01830(17) Uani 1 1 d . .
Fe2 Fe 0.06768(6) 0.54478(5) 0.28664(3) 0.01888(17) Uani 1 1 d . .
Fe3 Fe 0.27924(5) 0.93566(5) 0.01312(3) 0.01792(17) Uani 1 1 d . .
Fe4 Fe 0.47620(5) 0.97147(5) 0.21402(3) 0.01584(17) Uani 1 1 d . .
Gd1 Gd 0.06880(2) 0.62842(2) 0.41378(2) 0.01597(7) Uani 1 1 d . .
Gd2 Gd 0.50857(2) 0.85046(2) 0.10070(2) 0.01458(7) Uani 1 1 d . .
N1 N 0.3805(3) 0.3968(3) 0.4399(2) 0.0241(11) Uani 1 1 d . .
N2 N 0.1234(3) 0.3922(3) 0.31325(19) 0.0211(10) Uani 1 1 d . .
N3 N 0.2834(3) 0.3323(3) 0.57026(19) 0.0197(10) Uani 1 1 d . .
N4 N 0.0723(3) 0.4561(3) 0.74574(19) 0.0206(10) Uani 1 1 d . .
N5 N 0.1810(3) 0.7057(3) 0.3556(2) 0.0225(10) Uani 1 1 d . .
N6 N -0.0517(4) 0.8101(3) 0.4633(3) 0.0436(14) Uani 1 1 d . .
N7 N 0.1627(3) 0.9845(3) 0.09444(19) 0.0241(11) Uani 1 1 d . .
N8 N 0.3636(3) 1.1150(3) 0.18070(19) 0.0183(10) Uani 1 1 d . .
N9 N 0.1966(3) 1.0664(3) -0.04946(19) 0.0189(10) Uani 1 1 d . .
N10 N 0.4174(3) 0.9677(3) -0.22948(18) 0.0171(9) Uani 1 1 d . .
N11 N 0.4605(3) 0.7351(3) 0.17454(19) 0.0173(9) Uani 1 1 d . .
N12 N 0.6865(4) 0.6864(3) 0.0571(2) 0.0306(11) Uani 1 1 d . .
N13 N 0.5027(8) 0.3665(6) 0.1777(3) 0.139(4) Uani 1 1 d D .
O1 O 0.1743(2) 0.4515(2) 0.44986(15) 0.0162(8) Uani 1 1 d . .
O2 O 0.1814(2) 0.5157(2) 0.34355(15) 0.0163(8) Uani 1 1 d . .
O3 O 0.1500(2) 0.5016(2) 0.58270(15) 0.0167(8) Uani 1 1 d . .
O4 O 0.0295(2) 0.4410(2) 0.63032(15) 0.0164(8) Uani 1 1 d . .
O5 O 0.2228(2) 0.5928(2) 0.46651(15) 0.0210(8) Uani 1 1 d . .
O6 O 0.0383(2) 0.6758(2) 0.29728(15) 0.0198(8) Uani 1 1 d . .
O7 O 0.0424(3) 0.7666(3) 0.47363(19) 0.0353(10) Uani 1 1 d . .
O8 O -0.0879(4) 0.7792(3) 0.4225(2) 0.0677(15) Uani 1 1 d . .
O9 O -0.1086(4) 0.8787(3) 0.4913(3) 0.0854(19) Uani 1 1 d . .
O10 O -0.0154(2) 0.6055(2) 0.51621(15) 0.0203(8) Uani 1 1 d . .
H10B H -0.0748 0.6034 0.5132 0.024 Uiso 1 1 d R U
H10A H -0.0217 0.6458 0.5413 0.024 Uiso 1 1 d R U
O11 O 0.3443(2) 1.0003(2) 0.06157(14) 0.0150(8) Uani 1 1 d . .
O12 O 0.3716(2) 0.9515(2) 0.16950(15) 0.0145(7) Uani 1 1 d . .
O13 O 0.3782(2) 0.9278(2) -0.06208(15) 0.0152(8) Uani 1 1 d . .
O14 O 0.4411(2) 1.0300(2) -0.12575(14) 0.0141(8) Uani 1 1 d . .
O15 O 0.3722(2) 0.8223(2) 0.06343(15) 0.0188(8) Uani 1 1 d . .
O16 O 0.5548(2) 0.8356(2) 0.21284(14) 0.0153(7) Uani 1 1 d . .
O17 O 0.5935(3) 0.6977(3) 0.04981(18) 0.0354(10) Uani 1 1 d . .
O18 O 0.6965(3) 0.7418(3) 0.09139(18) 0.0394(11) Uani 1 1 d . .
O19 O 0.7630(3) 0.6252(3) 0.0325(2) 0.0497(12) Uani 1 1 d . .
O20 O 0.5578(2) 0.8886(2) -0.00824(14) 0.0178(8) Uani 1 1 d . .
H20B H 0.5794 0.8422 -0.0303 0.021 Uiso 1 1 d R U
H20A H 0.6031 0.9128 -0.0117 0.021 Uiso 1 1 d R U

loop_
_atom_site_aniso_label
_atom_site_aniso_U_11
_atom_site_aniso_U_22
_atom_site_aniso_U_33
_atom_site_aniso_U_23
_atom_site_aniso_U_13
_atom_site_aniso_U_12
C1 0.022(3) 0.045(4) 0.041(4) -0.009(3) -0.004(3) -0.009(3)
C2 0.018(3) 0.048(4) 0.055(5) -0.016(4) 0.009(3) -0.007(3)
C3 0.026(4) 0.036(4) 0.047(4) -0.009(3) 0.016(3) -0.010(3)
C4 0.026(3) 0.028(3) 0.034(4) -0.006(3) 0.006(3) -0.009(3)
C5 0.019(3) 0.008(3) 0.029(3) 0.000(2) 0.003(2) -0.003(2)
C6 0.013(3) 0.019(3) 0.017(3) -0.001(2) 0.002(2) -0.005(2)
C7 0.018(3) 0.014(3) 0.023(3) -0.005(2) 0.005(2) -0.004(3)
C8 0.027(3) 0.025(3) 0.028(3) -0.005(3) 0.001(3) -0.005(3)
C9 0.045(4) 0.015(3) 0.041(4) -0.003(3) 0.004(3) -0.006(3)
C10 0.040(4) 0.025(4) 0.046(4) -0.014(3) -0.003(3) -0.017(3)
C11 0.026(3) 0.025(3) 0.033(3) -0.010(3) -0.001(3) -0.008(3)
C12 0.026(3) 0.023(3) 0.030(3) -0.003(3) -0.002(3) 0.000(3)
C13 0.035(4) 0.022(3) 0.031(4) -0.008(3) -0.006(3) 0.003(3)
C14 0.036(4) 0.021(3) 0.025(3) -0.001(3) -0.006(3) -0.007(3)
C15 0.035(3) 0.024(3) 0.019(3) 0.006(3) -0.007(3) -0.016(3)
C16 0.017(3) 0.017(3) 0.017(3) 0.000(2) -0.010(2) -0.007(2)
C17 0.018(3) 0.017(3) 0.012(3) 0.006(2) -0.004(2) -0.008(3)
C18 0.020(3) 0.008(3) 0.017(3) 0.000(2) -0.004(2) 0.001(2)
C19 0.032(3) 0.026(3) 0.022(3) -0.008(3) 0.000(3) -0.013(3)
C20 0.034(4) 0.034(4) 0.033(4) -0.005(3) -0.012(3) -0.015(3)
C21 0.039(4) 0.036(4) 0.018(3) -0.006(3) -0.005(3) -0.015(3)
C22 0.043(4) 0.040(4) 0.019(3) -0.004(3) 0.001(3) -0.023(3)
C23 0.023(3) 0.021(3) 0.023(3) -0.003(3) 0.001(2) -0.012(3)
C24 0.035(4) 0.038(4) 0.031(4) -0.007(3) 0.003(3) -0.027(3)
C25 0.032(4) 0.034(4) 0.038(4) 0.004(3) 0.003(3) -0.024(3)
C26 0.035(4) 0.032(4) 0.030(3) 0.003(3) 0.002(3) -0.023(3)
C27 0.026(3) 0.018(3) 0.024(3) 0.001(3) 0.005(3) -0.011(3)
C28 0.034(3) 0.036(4) 0.021(3) 0.002(3) 0.000(3) -0.027(3)
C29 0.036(3) 0.023(3) 0.021(3) 0.006(2) -0.002(3) -0.017(3)
C30 0.019(3) 0.053(4) 0.037(4) -0.004(3) 0.000(3) -0.022(3)
C31 0.017(3) 0.072(5) 0.035(4) -0.009(3) 0.012(3) -0.024(3)
C32 0.025(3) 0.052(4) 0.043(4) -0.014(3) 0.015(3) -0.017(3)
C33 0.028(3) 0.036(4) 0.032(3) -0.006(3) 0.003(3) -0.015(3)
C34 0.018(3) 0.018(3) 0.014(3) 0.004(2) 0.000(2) -0.006(2)
C35 0.016(3) 0.017(3) 0.014(3) 0.003(2) -0.001(2) -0.008(2)
C36 0.013(3) 0.020(3) 0.017(3) -0.007(2) 0.011(2) -0.005(3)
C37 0.018(3) 0.019(3) 0.028(3) 0.001(3) -0.002(2) -0.003(3)
C38 0.026(3) 0.016(3) 0.031(3) 0.006(3) -0.006(3) 0.006(3)
C39 0.033(4) 0.019(3) 0.034(4) -0.002(3) 0.000(3) -0.003(3)
C40 0.031(3) 0.028(3) 0.020(3) -0.008(3) -0.001(3) -0.014(3)
C41 0.017(3) 0.035(4) 0.022(3) -0.007(3) 0.001(2) -0.005(3)
C42 0.013(3) 0.029(4) 0.036(4) -0.001(3) -0.002(3) 0.002(3)
C43 0.025(3) 0.022(3) 0.035(4) 0.005(3) -0.013(3) -0.008(3)
C44 0.020(3) 0.026(3) 0.027(3) 0.002(3) 0.001(2) -0.011(3)
C45 0.015(3) 0.018(3) 0.017(3) -0.005(2) -0.002(2) -0.010(2)
C46 0.015(3) 0.014(3) 0.014(3) 0.001(2) -0.004(2) -0.004(2)
C47 0.014(3) 0.017(3) 0.015(3) -0.001(2) 0.000(2) -0.002(2)
C48 0.030(3) 0.037(4) 0.020(3) -0.006(3) 0.002(2) -0.024(3)
C49 0.039(4) 0.043(4) 0.033(4) -0.013(3) -0.003(3) -0.030(3)
C50 0.034(3) 0.033(3) 0.016(3) -0.010(3) 0.001(3) -0.015(3)
C51 0.027(3) 0.018(3) 0.015(3) -0.001(2) -0.005(2) -0.004(3)
C52 0.027(3) 0.016(3) 0.023(3) -0.002(2) 0.001(2) -0.011(3)
C53 0.045(4) 0.035(4) 0.032(4) 0.005(3) -0.005(3) -0.031(3)
C54 0.063(5) 0.031(4) 0.039(4) 0.013(3) -0.015(3) -0.032(4)
C55 0.051(4) 0.027(3) 0.023(3) 0.009(3) -0.009(3) -0.017(3)
C56 0.020(3) 0.020(3) 0.015(3) 0.004(2) 0.001(2) -0.003(3)
C57 0.036(3) 0.026(3) 0.021(3) 0.000(3) -0.006(3) -0.021(3)
C58 0.035(3) 0.021(3) 0.014(3) 0.009(2) -0.011(2) -0.013(3)
C59 0.122(6) 0.155(8) 0.061(5) -0.020(5) 0.004(4) -0.050(6)
C60 0.122(6) 0.155(8) 0.061(5) -0.020(5) 0.004(4) -0.050(6)
Cl1 0.0224(8) 0.0441(9) 0.0280(8) 0.0038(7) -0.0063(6) -0.0171(7)
Cl2 0.0384(9) 0.0371(9) 0.0207(8) -0.0045(7) 0.0084(6) -0.0167(8)
Cl3 0.0328(8) 0.0480(10) 0.0265(8) -0.0005(7) -0.0051(6) -0.0294(8)
Cl4 0.0344(8) 0.0337(8) 0.0173(7) -0.0039(6) 0.0033(6) -0.0161(7)
Fe1 0.0141(4) 0.0207(4) 0.0187(4) -0.0004(3) -0.0007(3) -0.0063(4)
Fe2 0.0227(4) 0.0193(4) 0.0147(4) -0.0010(3) 0.0009(3) -0.0092(4)
Fe3 0.0173(4) 0.0251(5) 0.0148(4) 0.0005(3) -0.0012(3) -0.0128(4)
Fe4 0.0182(4) 0.0169(4) 0.0130(4) -0.0005(3) -0.0001(3) -0.0082(4)
Gd1 0.01739(15) 0.01493(15) 0.01628(15) 0.00016(11) 0.00015(11) -0.00805(12)
Gd2 0.01660(14) 0.01507(15) 0.01338(14) -0.00050(11) -0.00058(11) -0.00808(12)
N1 0.017(3) 0.033(3) 0.025(3) -0.003(2) 0.002(2) -0.012(2)
N2 0.022(3) 0.022(3) 0.019(2) -0.009(2) 0.008(2) -0.009(2)
N3 0.013(2) 0.022(3) 0.019(2) -0.004(2) -0.0002(19) -0.002(2)
N4 0.025(3) 0.017(2) 0.019(2) -0.003(2) 0.001(2) -0.007(2)
N5 0.023(3) 0.027(3) 0.019(3) -0.002(2) 0.003(2) -0.013(2)
N6 0.054(4) 0.020(3) 0.051(4) -0.008(3) -0.007(3) -0.006(3)
N7 0.019(2) 0.037(3) 0.019(2) 0.003(2) 0.000(2) -0.015(2)
N8 0.017(2) 0.012(2) 0.019(2) -0.0009(19) 0.0020(19) 0.000(2)
N9 0.015(2) 0.024(3) 0.017(2) -0.003(2) -0.0031(19) -0.007(2)
N10 0.019(2) 0.015(2) 0.015(2) 0.0001(19) -0.0015(19) -0.006(2)
N11 0.016(2) 0.019(2) 0.017(2) -0.0005(19) -0.0015(18) -0.008(2)
N12 0.034(3) 0.027(3) 0.019(3) -0.002(2) -0.002(2) 0.000(3)
N13 0.250(11) 0.141(8) 0.047(5) -0.047(5) -0.011(6) -0.087(8)
O1 0.0151(19) 0.0170(19) 0.0134(18) -0.0010(15) 0.0014(15) -0.0041(16)
O2 0.0189(19) 0.016(2) 0.0132(19) 0.0004(15) 0.0021(15) -0.0074(17)
O3 0.0186(19) 0.0140(19) 0.0182(19) 0.0004(15) -0.0002(15) -0.0084(17)
O4 0.0148(19) 0.019(2) 0.0162(19) 0.0005(15) -0.0002(15) -0.0081(17)
O5 0.020(2) 0.024(2) 0.021(2) 0.0010(17) -0.0024(16) -0.0126(18)
O6 0.024(2) 0.017(2) 0.020(2) 0.0014(16) 0.0018(16) -0.0120(17)
O7 0.031(2) 0.031(2) 0.047(3) -0.015(2) 0.010(2) -0.015(2)
O8 0.077(3) 0.031(3) 0.079(4) -0.023(3) -0.047(3) 0.011(3)
O9 0.088(4) 0.042(3) 0.110(5) -0.049(3) -0.028(3) 0.010(3)
O10 0.023(2) 0.020(2) 0.019(2) -0.0052(16) 0.0026(16) -0.0094(18)
O11 0.0172(19) 0.022(2) 0.0070(17) -0.0012(15) 0.0037(14) -0.0100(17)
O12 0.0144(18) 0.0138(19) 0.0148(19) 0.0016(15) -0.0024(15) -0.0059(16)
O13 0.0157(19) 0.0163(19) 0.0144(18) -0.0004(15) 0.0009(15) -0.0080(16)
O14 0.0100(18) 0.0177(19) 0.0152(19) -0.0018(15) -0.0017(14) -0.0060(16)
O15 0.022(2) 0.020(2) 0.0188(19) 0.0042(16) -0.0034(15) -0.0147(18)
O16 0.0209(19) 0.0121(18) 0.0107(18) 0.0042(15) -0.0020(15) -0.0059(16)
O17 0.033(3) 0.031(2) 0.045(3) -0.015(2) 0.008(2) -0.015(2)
O18 0.034(2) 0.041(3) 0.039(3) -0.018(2) -0.014(2) -0.002(2)
O19 0.041(3) 0.045(3) 0.041(3) -0.020(2) 0.006(2) 0.008(2)
O20 0.022(2) 0.020(2) 0.0144(19) -0.0059(16) 0.0033(15) -0.0110(17)

loop_
_atom_type_symbol
_atom_type_description
_atom_type_scat_dispersion_real
_atom_type_scat_dispersion_imag
_atom_type_scat_source
C C 0.0033 0.0016 'International Tables Vol C Tables 4.2.6.8 and 6.1.1.4'
H H 0.0000 0.0000 'International Tables Vol C Tables 4.2.6.8 and 6.1.1.4'
Cl Cl 0.1484 0.1585 'International Tables Vol C Tables 4.2.6.8 and 6.1.1.4'
Fe Fe 0.3463 0.8444 'International Tables Vol C Tables 4.2.6.8 and 6.1.1.4'
Gd Gd -0.1653 3.9035 'International Tables Vol C Tables 4.2.6.8 and 6.1.1.4'
N N 0.0061 0.0033 'International Tables Vol C Tables 4.2.6.8 and 6.1.1.4'
O O 0.0106 0.0060 'International Tables Vol C Tables 4.2.6.8 and 6.1.1.4'

loop_
_geom_angle_atom_site_label_1
_geom_angle_atom_site_label_2
_geom_angle_atom_site_label_3
_geom_angle
_geom_angle_site_symmetry_1
_geom_angle_site_symmetry_3
N1 C1 C2 123.3(5) . .
N1 C1 H1 118.4 . .
C2 C1 H1 118.4 . .
C1 C2 C3 120.4(5) . .
C1 C2 H2 119.8 . .
C3 C2 H2 119.8 . .
C2 C3 C4 117.2(5) . .
C2 C3 H3 121.4 . .
C4 C3 H3 121.4 . .
C5 C4 C3 119.4(5) . .
C5 C4 H4 120.3 . .
C3 C4 H4 120.3 . .
N1 C5 C4 122.1(5) . .
N1 C5 C6 116.6(4) . .
C4 C5 C6 121.3(5) . .
O2 C6 O1 109.4(4) . .
O2 C6 C7 109.1(4) . .
O1 C6 C7 111.1(4) . .
O2 C6 C5 108.1(4) . .
O1 C6 C5 110.0(4) . .
C7 C6 C5 109.2(4) . .
O2 C6 Gd1 50.24(19) . .
O1 C6 Gd1 59.1(2) . .
C7 C6 Gd1 126.1(3) . .
C5 C6 Gd1 124.2(3) . .
N2 C7 C8 121.8(4) . .
N2 C7 C6 115.3(4) . .
C8 C7 C6 122.9(5) . .
C9 C8 C7 119.9(5) . .
C9 C8 H8 120.1 . .
C7 C8 H8 120.1 . .
C10 C9 C8 117.8(5) . .
C10 C9 H9 121.1 . .
C8 C9 H9 121.1 . .
C9 C10 C11 120.1(5) . .
C9 C10 H10 119.9 . .
C11 C10 H10 119.9 . .
N2 C11 C10 122.1(5) . .
N2 C11 H11 119.0 . .
C10 C11 H11 119.0 . .
N3 C12 C13 124.0(5) . .
N3 C12 H12 118.0 . .
C13 C12 H12 118.0 . .
C12 C13 C14 118.2(5) . .
C12 C13 H13 120.9 . .
C14 C13 H13 120.9 . .
C15 C14 C13 118.8(5) . .
C15 C14 H14 120.6 . .
C13 C14 H14 120.6 . .
C16 C15 C14 119.4(5) . .
C16 C15 H15 120.3 . .
C14 C15 H15 120.3 . .
N3 C16 C15 122.3(5) . .
N3 C16 C17 115.4(4) . .
C15 C16 C17 122.3(4) . .
O3 C17 O4 111.2(4) . .
O3 C17 C16 109.9(4) . .
O4 C17 C16 109.5(3) . .
O3 C17 C18 109.8(4) . .
O4 C17 C18 108.5(4) . .
C16 C17 C18 108.0(4) . .
N4 C18 C19 122.1(4) . .
N4 C18 C17 116.5(4) . .
C19 C18 C17 121.3(4) . .
C20 C19 C18 118.9(5) . .
C20 C19 H19 120.6 . .
C18 C19 H19 120.6 . .
C19 C20 C21 120.1(5) . .
C19 C20 H20 120.0 . .
C21 C20 H20 120.0 . .
C22 C21 C20 118.0(5) . .
C22 C21 H21 121.0 . .
C20 C21 H21 121.0 . .
C21 C22 N4 123.6(5) . .
C21 C22 H22 118.2 . .
N4 C22 H22 118.2 . .
N5 C23 C24 121.1(5) . .
N5 C23 C28 117.1(4) . .
C24 C23 C28 121.8(4) . .
C23 C24 C25 119.0(5) . .
C23 C24 H24 120.5 . .
C25 C24 H24 120.5 . .
C24 C25 C26 119.5(5) . .
C24 C25 H25 120.2 . .
C26 C25 H25 120.2 . .
C27 C26 C25 118.7(5) . .
C27 C26 H26 120.6 . .
C25 C26 H26 120.6 . .
N5 C27 C26 120.4(5) . .
N5 C27 C29 117.8(4) . .
C26 C27 C29 121.8(5) . .
O5 C28 C23 112.2(4) . .
O5 C28 H28A 109.2 . .
C23 C28 H28A 109.2 . .
O5 C28 H28B 109.2 . .
C23 C28 H28B 109.2 . .
H28A C28 H28B 107.9 . .
O6 C29 C27 112.7(4) . .
O6 C29 H29A 109.1 . .
C27 C29 H29A 109.1 . .
O6 C29 H29B 109.1 . .
C27 C29 H29B 109.1 . .
H29A C29 H29B 107.8 . .
C31 C30 N7 122.4(5) . .
C31 C30 H30 118.8 . .
N7 C30 H30 118.8 . .
C30 C31 C32 120.0(5) . .
C30 C31 H31 120.0 . .
C32 C31 H31 120.0 . .
C31 C32 C33 118.7(5) . .
C31 C32 H32 120.6 . .
C33 C32 H32 120.6 . .
C32 C33 C34 119.4(5) . .
C32 C33 H33 120.3 . .
C34 C33 H33 120.3 . .
N7 C34 C33 122.0(4) . .
N7 C34 C35 116.4(4) . .
C33 C34 C35 121.6(4) . .
O12 C35 O11 108.7(4) . .
O12 C35 C34 107.5(4) . .
O11 C35 C34 110.5(3) . .
O12 C35 C36 110.0(4) . .
O11 C35 C36 111.1(4) . .
C34 C35 C36 108.8(4) . .
O12 C35 Gd2 49.6(2) . .
O11 C35 Gd2 59.1(2) . .
C34 C35 Gd2 124.8(3) . .
C36 C35 Gd2 125.8(3) . .
N8 C36 C37 122.7(4) . .
N8 C36 C35 114.3(4) . .
C37 C36 C35 123.0(4) . .
C38 C37 C36 118.9(5) . .
C38 C37 H37 120.6 . .
C36 C37 H37 120.6 . .
C39 C38 C37 119.1(5) . .
C39 C38 H38 120.4 . .
C37 C38 H38 120.4 . .
C40 C39 C38 119.0(5) . .
C40 C39 H39 120.5 . .
C38 C39 H39 120.5 . .
N8 C40 C39 122.9(5) . .
N8 C40 H40 118.6 . .
C39 C40 H40 118.6 . .
N9 C41 C42 122.7(5) . .
N9 C41 H41 118.6 . .
C42 C41 H41 118.6 . .
C41 C42 C43 118.2(5) . .
C41 C42 H42 120.9 . .
C43 C42 H42 120.9 . .
C42 C43 C44 120.1(5) . .
C42 C43 H43 119.9 . .
C44 C43 H43 119.9 . .
C43 C44 C45 118.3(5) . .
C43 C44 H44 120.8 . .
C45 C44 H44 120.8 . .
N9 C45 C44 121.8(4) . .
N9 C45 C46 116.2(4) . .
C44 C45 C46 121.9(4) . .
O13 C46 O14 111.4(4) . .
O13 C46 C47 109.8(4) . .
O14 C46 C47 108.2(4) . .
O13 C46 C45 109.4(4) . .
O14 C46 C45 110.6(3) . .
C47 C46 C45 107.3(4) . .
N10 C47 C48 121.6(4) . .
N10 C47 C46 117.7(4) . .
C48 C47 C46 120.7(4) . .
C49 C48 C47 118.5(4) . .
C49 C48 H48 120.7 . .
C47 C48 H48 120.7 . .
C48 C49 C50 119.8(4) . .
C48 C49 H49 120.1 . .
C50 C49 H49 120.1 . .
C51 C50 C49 118.7(4) . .
C51 C50 H50 120.7 . .
C49 C50 H50 120.7 . .
N10 C51 C50 121.9(4) . .
N10 C51 H51 119.0 . .
C50 C51 H51 119.0 . .
N11 C52 C53 121.0(5) . .
N11 C52 C57 116.4(4) . .
C53 C52 C57 122.6(4) . .
C54 C53 C52 119.0(5) . .
C54 C53 H53 120.5 . .
C52 C53 H53 120.5 . .
C53 C54 C55 120.0(5) . .
C53 C54 H54 120.0 . .
C55 C54 H54 120.0 . .
C56 C55 C54 118.1(5) . .
C56 C55 H55 120.9 . .
C54 C55 H55 120.9 . .
N11 C56 C55 122.0(4) . .
N11 C56 C58 116.1(4) . .
C55 C56 C58 121.9(5) . .
O15 C57 C52 112.3(3) . .
O15 C57 H57A 109.1 . .
C52 C57 H57A 109.1 . .
O15 C57 H57B 109.1 . .
C52 C57 H57B 109.1 . .
H57A C57 H57B 107.9 . .
O16 C58 C56 113.1(4) . .
O16 C58 H58A 109.0 . .
C56 C58 H58A 109.0 . .
O16 C58 H58B 109.0 . .
C56 C58 H58B 109.0 . .
H58A C58 H58B 107.8 . .
C60 C59 H59A 107.0 . .
C60 C59 H59B 110.9 . .
H59A C59 H59B 109.5 . .
C60 C59 H59C 110.5 . .
H59A C59 H59C 109.5 . .
H59B C59 H59C 109.5 . .
N13 C60 C59 169.0(12) . .
O3 Fe1 O5 96.20(13) . .
O3 Fe1 O1 94.61(12) . .
O5 Fe1 O1 82.81(12) . .
O3 Fe1 N1 165.17(13) . .
O5 Fe1 N1 94.94(15) . .
O1 Fe1 N1 77.09(13) . .
O3 Fe1 N3 77.24(14) . .
O5 Fe1 N3 171.48(14) . .
O1 Fe1 N3 92.22(13) . .
N1 Fe1 N3 90.67(15) . .
O3 Fe1 Cl1 99.43(9) . .
O5 Fe1 Cl1 95.26(9) . .
O1 Fe1 Cl1 165.95(9) . .
N1 Fe1 Cl1 89.25(11) . .
N3 Fe1 Cl1 91.22(11) . .
O2 Fe2 O6 83.91(13) . .
O2 Fe2 O4 86.39(12) . 2_566
O6 Fe2 O4 80.75(12) . 2_566
O2 Fe2 N4 158.11(15) . 2_566
O6 Fe2 N4 107.00(14) . 2_566
O4 Fe2 N4 77.03(13) 2_566 2_566
O2 Fe2 N2 75.99(14) . .
O6 Fe2 N2 157.12(14) . .
O4 Fe2 N2 87.11(13) 2_566 .
N4 Fe2 N2 88.86(15) 2_566 .
O2 Fe2 Cl2 103.73(10) . .
O6 Fe2 Cl2 98.87(10) . .
O4 Fe2 Cl2 169.80(10) 2_566 .
N4 Fe2 Cl2 93.45(11) 2_566 .
N2 Fe2 Cl2 96.45(10) . .
O13 Fe3 O15 95.57(14) . .
O13 Fe3 O11 92.81(11) . .
O15 Fe3 O11 83.55(12) . .
O13 Fe3 N7 164.31(14) . .
O15 Fe3 N7 95.24(15) . .
O11 Fe3 N7 77.14(12) . .
O13 Fe3 N9 77.20(14) . .
O15 Fe3 N9 171.29(13) . .
O11 Fe3 N9 91.87(13) . .
N7 Fe3 N9 90.94(16) . .
O13 Fe3 Cl3 101.18(9) . .
O15 Fe3 Cl3 95.42(9) . .
O11 Fe3 Cl3 166.01(9) . .
N7 Fe3 Cl3 89.09(10) . .
N9 Fe3 Cl3 90.81(10) . .
O12 Fe4 O16 83.95(12) . .
O12 Fe4 O14 87.45(12) . 2_675
O16 Fe4 O14 80.12(12) . 2_675
O12 Fe4 N10 157.43(15) . 2_675
O16 Fe4 N10 108.90(14) . 2_675
O14 Fe4 N10 77.01(12) 2_675 2_675
O12 Fe4 N8 75.55(13) . .
O16 Fe4 N8 157.00(13) . .
O14 Fe4 N8 88.55(13) 2_675 .
N10 Fe4 N8 87.65(14) 2_675 .
O12 Fe4 Cl4 101.66(9) . .
O16 Fe4 Cl4 100.57(10) . .
O14 Fe4 Cl4 170.90(9) 2_675 .
N10 Fe4 Cl4 94.28(11) 2_675 .
N8 Fe4 Cl4 93.77(10) . .
O5 Gd1 O10 88.63(11) . .
O5 Gd1 O4 142.96(11) . 2_566
O10 Gd1 O4 87.53(10) . 2_566
O5 Gd1 O2 84.75(10) . .
O10 Gd1 O2 129.52(11) . .
O4 Gd1 O2 69.82(10) 2_566 .
O5 Gd1 N5 67.15(13) . .
O10 Gd1 N5 143.17(11) . .
O4 Gd1 N5 128.59(12) 2_566 .
O2 Gd1 N5 77.47(11) . .
O5 Gd1 O6 128.37(10) . .
O10 Gd1 O6 142.92(10) . .
O4 Gd1 O6 64.87(10) 2_566 .
O2 Gd1 O6 65.48(11) . .
N5 Gd1 O6 65.83(12) . .
O5 Gd1 O8 121.96(12) . .
O10 Gd1 O8 75.74(14) . .
O4 Gd1 O8 92.61(12) 2_566 .
O2 Gd1 O8 146.22(13) . .
N5 Gd1 O8 93.44(15) . .
O6 Gd1 O8 81.04(13) . .
O5 Gd1 O7 71.85(12) . .
O10 Gd1 O7 73.70(11) . .
O4 Gd1 O7 140.98(11) 2_566 .
O2 Gd1 O7 147.28(10) . .
N5 Gd1 O7 72.56(12) . .
O6 Gd1 O7 111.95(12) . .
O8 Gd1 O7 50.12(12) . .
O5 Gd1 O1 64.48(10) . .
O10 Gd1 O1 77.52(10) . .
O4 Gd1 O1 78.74(10) 2_566 .
O2 Gd1 O1 54.60(10) . .
N5 Gd1 O1 112.68(12) . .
O6 Gd1 O1 117.47(9) . .
O8 Gd1 O1 152.21(13) . .
O7 Gd1 O1 127.52(12) . .
O5 Gd1 N6 96.42(13) . .
O10 Gd1 N6 70.54(13) . .
O4 Gd1 N6 116.76(13) 2_566 .
O2 Gd1 N6 159.94(13) . .
N5 Gd1 N6 84.51(14) . .
O6 Gd1 N6 99.15(13) . .
O8 Gd1 N6 25.61(12) . .
O7 Gd1 N6 24.76(12) . .
O1 Gd1 N6 143.19(12) . .
O5 Gd1 C6 73.17(11) . .
O10 Gd1 C6 104.21(12) . .
O4 Gd1 C6 72.16(11) 2_566 .
O2 Gd1 C6 26.73(12) . .
N5 Gd1 C6 95.11(13) . .
O6 Gd1 C6 90.93(12) . .
O8 Gd1 C6 164.70(12) . .
O7 Gd1 C6 144.99(13) . .
O1 Gd1 C6 27.87(11) . .
N6 Gd1 C6 168.71(14) . .
O20 Gd2 O15 88.63(10) . .
O20 Gd2 O14 86.11(10) . 2_675
O15 Gd2 O14 144.25(11) . 2_675
O20 Gd2 O12 127.03(11) . .
O15 Gd2 O12 85.00(10) . .
O14 Gd2 O12 70.50(9) 2_675 .
O20 Gd2 O16 142.97(9) . .
O15 Gd2 O16 128.40(10) . .
O14 Gd2 O16 64.49(10) 2_675 .
O12 Gd2 O16 65.62(10) . .
O20 Gd2 N11 143.62(10) . .
O15 Gd2 N11 67.28(12) . .
O14 Gd2 N11 129.39(11) 2_675 .
O12 Gd2 N11 79.43(11) . .
O16 Gd2 N11 66.28(11) . .
O20 Gd2 O18 77.96(12) . .
O15 Gd2 O18 123.20(11) . .
O14 Gd2 O18 90.13(11) 2_675 .
O12 Gd2 O18 145.15(11) . .
O16 Gd2 O18 80.02(11) . .
N11 Gd2 O18 92.46(13) . .
O20 Gd2 O17 73.37(11) . .
O15 Gd2 O17 72.84(11) . .
O14 Gd2 O17 137.98(11) 2_675 .
O12 Gd2 O17 150.07(10) . .
O16 Gd2 O17 113.21(12) . .
N11 Gd2 O17 73.62(12) . .
O18 Gd2 O17 50.38(11) . .
O20 Gd2 O11 76.32(10) . .
O15 Gd2 O11 64.24(10) . .
O14 Gd2 O11 80.18(9) 2_675 .
O12 Gd2 O11 53.74(10) . .
O16 Gd2 O11 117.05(9) . .
N11 Gd2 O11 113.17(11) . .
O18 Gd2 O11 153.03(11) . .
O17 Gd2 O11 127.25(11) . .
O20 Gd2 N12 71.83(12) . .
O15 Gd2 N12 98.11(12) . .
O14 Gd2 N12 113.59(11) 2_675 .
O12 Gd2 N12 161.08(12) . .
O16 Gd2 N12 98.70(11) . .
N11 Gd2 N12 84.56(13) . .
O18 Gd2 N12 25.27(10) . .
O17 Gd2 N12 25.31(10) . .
O11 Gd2 N12 143.92(10) . .
O20 Gd2 C35 102.33(12) . .
O15 Gd2 C35 73.63(11) . .
O14 Gd2 C35 73.05(10) 2_675 .
O12 Gd2 C35 26.21(11) . .
O16 Gd2 C35 90.60(11) . .
N11 Gd2 C35 96.65(12) . .
O18 Gd2 C35 163.06(11) . .
O17 Gd2 C35 146.28(12) . .
O11 Gd2 C35 27.53(10) . .
N12 Gd2 C35 170.26(12) . .
C1 N1 C5 117.5(4) . .
C1 N1 Fe1 128.1(3) . .
C5 N1 Fe1 113.8(3) . .
C7 N2 C11 118.3(5) . .
C7 N2 Fe2 113.5(3) . .
C11 N2 Fe2 128.0(4) . .
C12 N3 C16 117.4(5) . .
C12 N3 Fe1 128.7(3) . .
C16 N3 Fe1 113.8(3) . .
C18 N4 C22 117.3(4) . .
C18 N4 Fe2 115.1(3) . 2_566
C22 N4 Fe2 126.7(3) . 2_566
C23 N5 C27 121.2(4) . .
C23 N5 Gd1 117.5(3) . .
C27 N5 Gd1 120.3(3) . .
O9 N6 O7 122.2(5) . .
O9 N6 O8 121.4(6) . .
O7 N6 O8 116.4(5) . .
O9 N6 Gd1 170.1(5) . .
O7 N6 Gd1 59.5(3) . .
O8 N6 Gd1 57.7(3) . .
C34 N7 C30 117.5(4) . .
C34 N7 Fe3 114.1(3) . .
C30 N7 Fe3 128.1(3) . .
C36 N8 C40 117.3(4) . .
C36 N8 Fe4 113.8(3) . .
C40 N8 Fe4 128.6(3) . .
C45 N9 C41 118.8(5) . .
C45 N9 Fe3 113.0(3) . .
C41 N9 Fe3 128.2(4) . .
C47 N10 C51 119.5(4) . .
C47 N10 Fe4 115.3(3) . 2_675
C51 N10 Fe4 124.9(3) . 2_675
C56 N11 C52 119.8(4) . .
C56 N11 Gd2 121.5(3) . .
C52 N11 Gd2 118.4(3) . .
O19 N12 O17 122.1(4) . .
O19 N12 O18 122.0(5) . .
O17 N12 O18 115.9(4) . .
O19 N12 Gd2 171.9(4) . .
O17 N12 Gd2 59.6(2) . .
O18 N12 Gd2 56.9(2) . .
C6 O1 Fe1 119.0(2) . .
C6 O1 Gd1 93.0(3) . .
Fe1 O1 Gd1 97.62(11) . .
C6 O2 Fe2 122.4(3) . .
C6 O2 Gd1 103.0(2) . .
Fe2 O2 Gd1 91.69(12) . .
C17 O3 Fe1 123.6(3) . .
C17 O4 Fe2 121.0(3) . 2_566
C17 O4 Gd1 142.3(3) . 2_566
Fe2 O4 Gd1 89.39(10) 2_566 2_566
C28 O5 Fe1 129.6(3) . .
C28 O5 Gd1 120.8(3) . .
Fe1 O5 Gd1 108.79(12) . .
C29 O6 Fe2 130.1(3) . .
C29 O6 Gd1 120.6(3) . .
Fe2 O6 Gd1 89.12(12) . .
N6 O7 Gd1 95.7(3) . .
N6 O8 Gd1 96.6(3) . .
Gd1 O10 H10B 112.7 . .
Gd1 O10 H10A 112.8 . .
H10B O10 H10A 110.4 . .
C35 O11 Fe3 119.0(2) . .
C35 O11 Gd2 93.3(3) . .
Fe3 O11 Gd2 97.50(11) . .
C35 O12 Fe4 122.6(2) . .
C35 O12 Gd2 104.2(2) . .
Fe4 O12 Gd2 90.90(11) . .
C46 O13 Fe3 124.1(3) . .
C46 O14 Fe4 121.3(2) . 2_675
C46 O14 Gd2 143.6(2) . 2_675
Fe4 O14 Gd2 89.07(10) 2_675 2_675
C57 O15 Fe3 129.8(3) . .
C57 O15 Gd2 119.8(3) . .
Fe3 O15 Gd2 109.65(13) . .
C58 O16 Fe4 132.0(3) . .
C58 O16 Gd2 120.2(2) . .
Fe4 O16 Gd2 89.56(12) . .
N12 O17 Gd2 95.0(3) . .
N12 O18 Gd2 97.8(3) . .
Gd2 O20 H20B 112.6 . .
Gd2 O20 H20A 112.7 . .
H20B O20 H20A 110.3 . .

loop_
_geom_bond_atom_site_label_1
_geom_bond_atom_site_label_2
_geom_bond_distance
_geom_bond_site_symmetry_2
C1 N1 1.333(6) .
C1 C2 1.367(7) .
C1 H1 0.9500 .
C2 C3 1.378(8) .
C2 H2 0.9500 .
C3 C4 1.394(7) .
C3 H3 0.9500 .
C4 C5 1.391(6) .
C4 H4 0.9500 .
C5 N1 1.354(6) .
C5 C6 1.535(6) .
C6 O2 1.397(6) .
C6 O1 1.417(5) .
C6 C7 1.525(6) .
C6 Gd1 3.027(5) .
C7 N2 1.342(6) .
C7 C8 1.384(7) .
C8 C9 1.386(6) .
C8 H8 0.9500 .
C9 C10 1.372(8) .
C9 H9 0.9500 .
C10 C11 1.377(7) .
C10 H10 0.9500 .
C11 N2 1.348(5) .
C11 H11 0.9500 .
C12 N3 1.341(6) .
C12 C13 1.364(7) .
C12 H12 0.9500 .
C13 C14 1.390(7) .
C13 H13 0.9500 .
C14 C15 1.380(7) .
C14 H14 0.9500 .
C15 C16 1.375(7) .
C15 H15 0.9500 .
C16 N3 1.346(6) .
C16 C17 1.531(6) .
C17 O3 1.387(5) .
C17 O4 1.408(5) .
C17 C18 1.536(6) .
C18 N4 1.344(6) .
C18 C19 1.390(6) .
C19 C20 1.381(6) .
C19 H19 0.9500 .
C20 C21 1.386(7) .
C20 H20 0.9500 .
C21 C22 1.357(6) .
C21 H21 0.9500 .
C22 N4 1.378(6) .
C22 H22 0.9500 .
C23 N5 1.341(6) .
C23 C24 1.375(6) .
C23 C28 1.505(7) .
C24 C25 1.391(8) .
C24 H24 0.9500 .
C25 C26 1.393(7) .
C25 H25 0.9500 .
C26 C27 1.390(6) .
C26 H26 0.9500 .
C27 N5 1.346(6) .
C27 C29 1.497(6) .
C28 O5 1.421(5) .
C28 H28A 0.9900 .
C28 H28B 0.9900 .
C29 O6 1.409(5) .
C29 H29A 0.9900 .
C29 H29B 0.9900 .
C30 C31 1.358(7) .
C30 N7 1.362(5) .
C30 H30 0.9500 .
C31 C32 1.367(7) .
C31 H31 0.9500 .
C32 C33 1.377(6) .
C32 H32 0.9500 .
C33 C34 1.382(6) .
C33 H33 0.9500 .
C34 N7 1.346(5) .
C34 C35 1.532(6) .
C35 O12 1.394(6) .
C35 O11 1.417(5) .
C35 C36 1.532(6) .
C35 Gd2 3.059(5) .
C36 N8 1.351(6) .
C36 C37 1.379(7) .
C37 C38 1.381(6) .
C37 H37 0.9500 .
C38 C39 1.376(7) .
C38 H38 0.9500 .
C39 C40 1.375(7) .
C39 H39 0.9500 .
C40 N8 1.350(5) .
C40 H40 0.9500 .
C41 N9 1.345(6) .
C41 C42 1.371(7) .
C41 H41 0.9500 .
C42 C43 1.376(7) .
C42 H42 0.9500 .
C43 C44 1.380(7) .
C43 H43 0.9500 .
C44 C45 1.389(7) .
C44 H44 0.9500 .
C45 N9 1.337(5) .
C45 C46 1.540(6) .
C46 O13 1.390(6) .
C46 O14 1.404(5) .
C46 C47 1.536(6) .
C47 N10 1.332(5) .
C47 C48 1.403(6) .
C48 C49 1.388(6) .
C48 H48 0.9500 .
C49 C50 1.384(7) .
C49 H49 0.9500 .
C50 C51 1.381(6) .
C50 H50 0.9500 .
C51 N10 1.360(5) .
C51 H51 0.9500 .
C52 N11 1.350(5) .
C52 C53 1.379(7) .
C52 C57 1.509(7) .
C53 C54 1.376(7) .
C53 H53 0.9500 .
C54 C55 1.391(6) .
C54 H54 0.9500 .
C55 C56 1.373(7) .
C55 H55 0.9500 .
C56 N11 1.342(6) .
C56 C58 1.527(6) .
C57 O15 1.419(5) .
C57 H57A 0.9900 .
C57 H57B 0.9900 .
C58 O16 1.416(5) .
C58 H58A 0.9900 .
C58 H58B 0.9900 .
C59 C60 1.525(7) .
C59 H59A 0.9800 .
C59 H59B 0.9800 .
C59 H59C 0.9800 .
C60 N13 1.070(6) .
Cl1 Fe1 2.3325(13) .
Cl2 Fe2 2.2968(14) .
Cl3 Fe3 2.3414(12) .
Cl4 Fe4 2.2949(14) .
Fe1 O3 1.946(3) .
Fe1 O5 1.964(3) .
Fe1 O1 2.038(3) .
Fe1 N1 2.178(4) .
Fe1 N3 2.182(4) .
Fe2 O2 1.951(3) .
Fe2 O6 1.972(3) .
Fe2 O4 2.044(3) 2_566
Fe2 N4 2.139(4) 2_566
Fe2 N2 2.202(4) .
Fe3 O13 1.940(3) .
Fe3 O15 1.957(3) .
Fe3 O11 2.034(3) .
Fe3 N7 2.192(4) .
Fe3 N9 2.206(4) .
Fe4 O12 1.961(3) .
Fe4 O16 1.967(3) .
Fe4 O14 2.046(3) 2_675
Fe4 N10 2.136(3) 2_675
Fe4 N8 2.222(4) .
Gd1 O5 2.345(3) .
Gd1 O10 2.357(3) .
Gd1 O4 2.390(3) 2_566
Gd1 O2 2.388(3) .
Gd1 N5 2.454(4) .
Gd1 O6 2.459(3) .
Gd1 O8 2.497(4) .
Gd1 O7 2.540(3) .
Gd1 O1 2.601(3) .
Gd1 N6 2.933(5) .
Gd2 O20 2.349(3) .
Gd2 O15 2.351(3) .
Gd2 O14 2.396(3) 2_675
Gd2 O12 2.403(3) .
Gd2 O16 2.444(3) .
Gd2 N11 2.449(4) .
Gd2 O18 2.478(4) .
Gd2 O17 2.537(3) .
Gd2 O11 2.631(3) .
Gd2 N12 2.929(5) .
N4 Fe2 2.139(4) 2_566
N6 O9 1.231(6) .
N6 O7 1.234(6) .
N6 O8 1.276(5) .
N10 Fe4 2.136(3) 2_675
N12 O19 1.228(5) .
N12 O17 1.257(5) .
N12 O18 1.262(5) .
O4 Fe2 2.044(3) 2_566
O4 Gd1 2.390(3) 2_566
O10 H10B 0.8500 .
O10 H10A 0.8499 .
O14 Fe4 2.046(3) 2_675
O14 Gd2 2.396(3) 2_675
O20 H20B 0.8499 .
O20 H20A 0.8499 .

loop_
_geom_hbond_atom_site_label_D
_geom_hbond_atom_site_label_H
_geom_hbond_atom_site_label_A
_geom_hbond_distance_DH
_geom_hbond_distance_HA
_geom_hbond_distance_DA
_geom_hbond_angle_DHA
_geom_hbond_site_symmetry_A
O20 H20A O11 0.85 1.92 2.669(4) 146.5 2_675
O10 H10B O1 0.85 1.94 2.690(4) 146.1 2_566

loop_
_geom_torsion_atom_site_label_1
_geom_torsion_atom_site_label_2
_geom_torsion_atom_site_label_3
_geom_torsion_atom_site_label_4
_geom_torsion
_geom_torsion_site_symmetry_4
N1 C1 C2 C3 2.5(9) .
C1 C2 C3 C4 -3.8(9) .
C2 C3 C4 C5 2.4(8) .
C3 C4 C5 N1 0.5(8) .
C3 C4 C5 C6 178.4(5) .
N1 C5 C6 O2 113.9(5) .
C4 C5 C6 O2 -64.1(6) .
N1 C5 C6 O1 -5.4(6) .
C4 C5 C6 O1 176.6(4) .
N1 C5 C6 C7 -127.5(4) .
C4 C5 C6 C7 54.4(6) .
N1 C5 C6 Gd1 60.2(6) .
C4 C5 C6 Gd1 -117.8(4) .
O2 C6 C7 N2 -8.3(5) .
O1 C6 C7 N2 112.4(5) .
C5 C6 C7 N2 -126.2(4) .
Gd1 C6 C7 N2 45.9(5) .
O2 C6 C7 C8 171.5(4) .
O1 C6 C7 C8 -67.9(6) .
C5 C6 C7 C8 53.6(6) .
Gd1 C6 C7 C8 -134.4(4) .
N2 C7 C8 C9 0.7(7) .
C6 C7 C8 C9 -179.0(4) .
C7 C8 C9 C10 -1.1(8) .
C8 C9 C10 C11 0.9(8) .
C9 C10 C11 N2 -0.4(8) .
N3 C12 C13 C14 0.4(8) .
C12 C13 C14 C15 -0.4(8) .
C13 C14 C15 C16 0.4(7) .
C14 C15 C16 N3 -0.6(7) .
C14 C15 C16 C17 179.8(4) .
N3 C16 C17 O3 0.5(5) .
C15 C16 C17 O3 -179.9(4) .
N3 C16 C17 O4 122.9(4) .
C15 C16 C17 O4 -57.5(6) .
N3 C16 C17 C18 -119.2(4) .
C15 C16 C17 C18 60.4(6) .
O3 C17 C18 N4 136.3(4) .
O4 C17 C18 N4 14.6(6) .
C16 C17 C18 N4 -103.9(5) .
O3 C17 C18 C19 -46.5(6) .
O4 C17 C18 C19 -168.2(4) .
C16 C17 C18 C19 73.3(5) .
N4 C18 C19 C20 1.0(8) .
C17 C18 C19 C20 -176.0(5) .
C18 C19 C20 C21 0.3(8) .
C19 C20 C21 C22 -0.7(8) .
C20 C21 C22 N4 -0.1(9) .
N5 C23 C24 C25 -0.8(8) .
C28 C23 C24 C25 176.8(5) .
C23 C24 C25 C26 -2.7(8) .
C24 C25 C26 C27 4.2(8) .
C25 C26 C27 N5 -2.1(8) .
C25 C26 C27 C29 178.1(5) .
N5 C23 C28 O5 0.6(6) .
C24 C23 C28 O5 -177.1(4) .
N5 C27 C29 O6 0.1(7) .
C26 C27 C29 O6 179.9(5) .
N7 C30 C31 C32 -0.3(10) .
C30 C31 C32 C33 -0.3(10) .
C31 C32 C33 C34 0.8(9) .
C32 C33 C34 N7 -0.6(9) .
C32 C33 C34 C35 -177.6(5) .
N7 C34 C35 O12 -108.8(5) .
C33 C34 C35 O12 68.4(6) .
N7 C34 C35 O11 9.8(6) .
C33 C34 C35 O11 -173.0(5) .
N7 C34 C35 C36 132.1(4) .
C33 C34 C35 C36 -50.7(6) .
N7 C34 C35 Gd2 -56.2(6) .
C33 C34 C35 Gd2 121.0(5) .
O12 C35 C36 N8 6.4(5) .
O11 C35 C36 N8 -114.1(4) .
C34 C35 C36 N8 124.0(4) .
Gd2 C35 C36 N8 -47.6(5) .
O12 C35 C36 C37 -172.8(4) .
O11 C35 C36 C37 66.7(6) .
C34 C35 C36 C37 -55.2(6) .
Gd2 C35 C36 C37 133.2(4) .
N8 C36 C37 C38 -1.7(7) .
C35 C36 C37 C38 177.5(4) .
C36 C37 C38 C39 1.0(7) .
C37 C38 C39 C40 -0.3(8) .
C38 C39 C40 N8 0.0(8) .
N9 C41 C42 C43 -0.1(7) .
C41 C42 C43 C44 0.1(7) .
C42 C43 C44 C45 0.0(7) .
C43 C44 C45 N9 0.1(7) .
C43 C44 C45 C46 176.0(4) .
N9 C45 C46 O13 -0.9(5) .
C44 C45 C46 O13 -177.1(4) .
N9 C45 C46 O14 -124.0(4) .
C44 C45 C46 O14 59.8(5) .
N9 C45 C46 C47 118.2(4) .
C44 C45 C46 C47 -58.0(5) .
O13 C46 C47 N10 -130.0(4) .
O14 C46 C47 N10 -8.3(6) .
C45 C46 C47 N10 111.2(5) .
O13 C46 C47 C48 50.7(6) .
O14 C46 C47 C48 172.4(4) .
C45 C46 C47 C48 -68.2(6) .
N10 C47 C48 C49 -2.5(8) .
C46 C47 C48 C49 176.8(5) .
C47 C48 C49 C50 1.3(8) .
C48 C49 C50 C51 0.9(8) .
C49 C50 C51 N10 -2.1(8) .
N11 C52 C53 C54 -1.7(8) .
C57 C52 C53 C54 179.7(5) .
C52 C53 C54 C55 2.9(9) .
C53 C54 C55 C56 -1.3(9) .
C54 C55 C56 N11 -1.7(8) .
C54 C55 C56 C58 176.0(5) .
N11 C52 C57 O15 -10.7(6) .
C53 C52 C57 O15 168.0(5) .
N11 C56 C58 O16 2.8(6) .
C55 C56 C58 O16 -175.0(5) .
C2 C1 N1 C5 0.5(8) .
C2 C1 N1 Fe1 -169.8(4) .
C4 C5 N1 C1 -1.9(7) .
C6 C5 N1 C1 -179.9(5) .
C4 C5 N1 Fe1 169.7(4) .
C6 C5 N1 Fe1 -8.3(5) .
C8 C7 N2 C11 -0.1(7) .
C6 C7 N2 C11 179.6(4) .
C8 C7 N2 Fe2 175.2(4) .
C6 C7 N2 Fe2 -5.1(5) .
C10 C11 N2 C7 0.0(7) .
C10 C11 N2 Fe2 -174.5(4) .
C13 C12 N3 C16 -0.6(8) .
C13 C12 N3 Fe1 179.7(4) .
C15 C16 N3 C12 0.7(7) .
C17 C16 N3 C12 -179.7(4) .
C15 C16 N3 Fe1 -179.6(4) .
C17 C16 N3 Fe1 0.0(5) .
C19 C18 N4 C22 -1.8(7) .
C17 C18 N4 C22 175.4(4) .
C19 C18 N4 Fe2 167.8(4) 2_566
C17 C18 N4 Fe2 -15.0(5) 2_566
C21 C22 N4 C18 1.3(8) .
C21 C22 N4 Fe2 -166.9(4) 2_566
C24 C23 N5 C27 2.9(7) .
C28 C23 N5 C27 -174.8(5) .
C24 C23 N5 Gd1 -165.8(4) .
C28 C23 N5 Gd1 16.6(6) .
C26 C27 N5 C23 -1.4(7) .
C29 C27 N5 C23 178.3(4) .
C26 C27 N5 Gd1 167.0(4) .
C29 C27 N5 Gd1 -13.3(6) .
C33 C34 N7 C30 -0.1(8) .
C35 C34 N7 C30 177.1(5) .
C33 C34 N7 Fe3 -174.9(4) .
C35 C34 N7 Fe3 2.3(6) .
C31 C30 N7 C34 0.5(8) .
C31 C30 N7 Fe3 174.5(5) .
C37 C36 N8 C40 1.4(7) .
C35 C36 N8 C40 -177.8(4) .
C37 C36 N8 Fe4 -173.8(4) .
C35 C36 N8 Fe4 7.0(5) .
C39 C40 N8 C36 -0.6(7) .
C39 C40 N8 Fe4 173.8(4) .
C44 C45 N9 C41 -0.1(6) .
C46 C45 N9 C41 -176.3(4) .
C44 C45 N9 Fe3 177.5(3) .
C46 C45 N9 Fe3 1.4(4) .
C42 C41 N9 C45 0.2(7) .
C42 C41 N9 Fe3 -177.1(3) .
C48 C47 N10 C51 1.4(7) .
C46 C47 N10 C51 -177.9(4) .
C48 C47 N10 Fe4 -172.4(4) 2_675
C46 C47 N10 Fe4 8.3(5) 2_675
C50 C51 N10 C47 1.0(7) .
C50 C51 N10 Fe4 174.2(4) 2_675
C55 C56 N11 C52 3.0(7) .
C58 C56 N11 C52 -174.8(4) .
C55 C56 N11 Gd2 -171.5(4) .
C58 C56 N11 Gd2 10.7(6) .
C53 C52 N11 C56 -1.2(7) .
C57 C52 N11 C56 177.4(4) .
C53 C52 N11 Gd2 173.4(4) .
C57 C52 N11 Gd2 -7.9(6) .
O2 C6 O1 Fe1 -100.3(3) .
C7 C6 O1 Fe1 139.2(3) .
C5 C6 O1 Fe1 18.2(5) .
Gd1 C6 O1 Fe1 -100.4(2) .
O2 C6 O1 Gd1 0.2(3) .
C7 C6 O1 Gd1 -120.3(4) .
C5 C6 O1 Gd1 118.7(3) .
O1 C6 O2 Fe2 -100.7(3) .
C7 C6 O2 Fe2 21.0(5) .
C5 C6 O2 Fe2 139.6(3) .
Gd1 C6 O2 Fe2 -100.5(3) .
O1 C6 O2 Gd1 -0.2(4) .
C7 C6 O2 Gd1 121.5(3) .
C5 C6 O2 Gd1 -119.9(3) .
O4 C17 O3 Fe1 -122.3(3) .
C16 C17 O3 Fe1 -0.9(5) .
C18 C17 O3 Fe1 117.7(3) .
O3 C17 O4 Fe2 -128.5(3) 2_566
C16 C17 O4 Fe2 109.9(3) 2_566
C18 C17 O4 Fe2 -7.7(5) 2_566
O3 C17 O4 Gd1 92.4(5) 2_566
C16 C17 O4 Gd1 -29.2(6) 2_566
C18 C17 O4 Gd1 -146.8(3) 2_566
C23 C28 O5 Fe1 149.2(3) .
C23 C28 O5 Gd1 -18.9(5) .
C27 C29 O6 Fe2 -105.2(4) .
C27 C29 O6 Gd1 13.1(5) .
O9 N6 O7 Gd1 168.5(5) .
O8 N6 O7 Gd1 -10.2(5) .
O9 N6 O8 Gd1 -168.4(5) .
O7 N6 O8 Gd1 10.4(6) .
O12 C35 O11 Fe3 99.2(3) .
C34 C35 O11 Fe3 -18.6(5) .
C36 C35 O11 Fe3 -139.6(3) .
Gd2 C35 O11 Fe3 100.5(2) .
O12 C35 O11 Gd2 -1.3(3) .
C34 C35 O11 Gd2 -119.1(3) .
C36 C35 O11 Gd2 119.9(3) .
O11 C35 O12 Fe4 101.9(3) .
C34 C35 O12 Fe4 -138.4(3) .
C36 C35 O12 Fe4 -20.0(5) .
Gd2 C35 O12 Fe4 100.4(3) .
O11 C35 O12 Gd2 1.5(3) .
C34 C35 O12 Gd2 121.2(3) .
C36 C35 O12 Gd2 -120.5(3) .
O14 C46 O13 Fe3 122.6(3) .
C47 C46 O13 Fe3 -117.6(3) .
C45 C46 O13 Fe3 -0.1(4) .
O13 C46 O14 Fe4 125.3(3) 2_675
C47 C46 O14 Fe4 4.5(5) 2_675
C45 C46 O14 Fe4 -112.8(3) 2_675
O13 C46 O14 Gd2 -92.3(5) 2_675
C47 C46 O14 Gd2 146.9(4) 2_675
C45 C46 O14 Gd2 29.6(7) 2_675
C52 C57 O15 Fe3 -143.6(3) .
C52 C57 O15 Gd2 25.7(5) .
C56 C58 O16 Fe4 106.0(4) .
C56 C58 O16 Gd2 -14.9(5) .
O19 N12 O17 Gd2 -170.8(5) .
O18 N12 O17 Gd2 9.1(5) .
O19 N12 O18 Gd2 170.5(4) .
O17 N12 O18 Gd2 -9.4(5) .
